data_7055268
loop_
_publ_author_name
'Chou, Chang-Chuan'
'Yang, Chia-Chi'
'Chang, Hao-Ching'
'Lee, Way-Zen'
'Kuo, Ting-Shen'

_publ_section_title
;
 Weaving an infinite 3-D supramolecular network via
 AuI&#x22EF;AuIIIaurophilicity and C--H&#x22EF;Cl hydrogen bonding
;
_journal_issue 3
_journal_name_full 'New J. Chem.'
_journal_page_first 1944
_journal_paper_doi 10.1039/C5NJ02860D
_journal_volume 40
_journal_year 2016
_chemical_formula_moiety 'C12 H20 Au N5 O3'
_chemical_formula_sum 'C12 H20 Au N5 O3'
_chemical_formula_weight 479.30
_chemical_name_systematic
;
 ?
;
_space_group_IT_number 11
_symmetry_cell_setting monoclinic
_symmetry_space_group_name_Hall '-P 2yb'
_symmetry_space_group_name_H-M 'P 1 21/m 1'
_atom_sites_solution_hydrogens geom
_atom_sites_solution_primary direct
_atom_sites_solution_secondary difmap
_audit_creation_method SHELXL-97
_audit_update_record
;
2015-12-17 deposited with the CCDC.
2016-01-06 downloaded from the CCDC.
;
_cell_angle_alpha 90.00
_cell_angle_beta 99.439(2)
_cell_angle_gamma 90.00
_cell_formula_units_Z 6
_cell_length_a 8.4029(5)
_cell_length_b 20.7542(11)
_cell_length_c 13.5645(8)
_cell_measurement_reflns_used 8854
_cell_measurement_temperature 200(2)
_cell_measurement_theta_max 25.05
_cell_measurement_theta_min 2.49
_cell_volume 2333.6(2)
_computing_cell_refinement 'Bruker SAINT'
_computing_data_collection 'Bruker APEX2'
_computing_data_reduction 'Bruker SAINT'
_computing_molecular_graphics 'Ortep-3 for Windows (Farrugia, 1997)'
_computing_publication_material 'WinGX publication routines (Farrugia, 1999)'
_computing_structure_refinement 'SHELXL-97 (Sheldrick, 1997)'
_computing_structure_solution 'SHELXS-86 (Sheldrick, 1986)'
_diffrn_ambient_temperature 200(2)
_diffrn_measured_fraction_theta_full 0.989
_diffrn_measured_fraction_theta_max 0.989
_diffrn_measurement_device_type 'Bruker APEX2'
_diffrn_radiation_monochromator graphite
_diffrn_radiation_source 'fine-focus sealed tube'
_diffrn_radiation_type MoK\a
_diffrn_radiation_wavelength 0.71073
_diffrn_reflns_av_R_equivalents 0.0457
_diffrn_reflns_limit_h_max 9
_diffrn_reflns_limit_h_min -9
_diffrn_reflns_limit_k_max 24
_diffrn_reflns_limit_k_min -23
_diffrn_reflns_limit_l_max 15
_diffrn_reflns_limit_l_min -16
_diffrn_reflns_number 15858
_diffrn_reflns_theta_full 25.05
_diffrn_reflns_theta_max 25.05
_diffrn_reflns_theta_min 2.65
_exptl_absorpt_coefficient_mu 9.474
_exptl_absorpt_correction_T_max 0.2958
_exptl_absorpt_correction_T_min 0.0531
_exptl_absorpt_correction_type multi-scan
_exptl_crystal_colour colorless
_exptl_crystal_density_diffrn 2.046
_exptl_crystal_density_method 'not measured'
_exptl_crystal_description prism
_exptl_crystal_F_000 1380
_exptl_crystal_size_max 0.75
_exptl_crystal_size_mid 0.31
_exptl_crystal_size_min 0.17
_refine_diff_density_max 1.271
_refine_diff_density_min -1.343
_refine_diff_density_rms 0.162
_refine_ls_extinction_method none
_refine_ls_goodness_of_fit_ref 1.117
_refine_ls_hydrogen_treatment constr
_refine_ls_matrix_type full
_refine_ls_number_parameters 325
_refine_ls_number_reflns 4207
_refine_ls_number_restraints 0
_refine_ls_restrained_S_all 1.117
_refine_ls_R_factor_all 0.0365
_refine_ls_R_factor_gt 0.0323
_refine_ls_shift/su_max 0.021
_refine_ls_shift/su_mean 0.003
_refine_ls_structure_factor_coef Fsqd
_refine_ls_weighting_details 'calc w=1/[\s^2^(Fo^2^)+(0.0329P)^2^+5.9774P] where P=(Fo^2^+2Fc^2^)/3'
_refine_ls_weighting_scheme calc
_refine_ls_wR_factor_gt 0.0767
_refine_ls_wR_factor_ref 0.0787
_reflns_number_gt 3880
_reflns_number_total 4207
_reflns_threshold_expression >2sigma(I)
_cod_data_source_file c5nj02860d2.cif
_cod_data_source_block ch17193
_cod_depositor_comments 'Adding full bibliography for 7055267--7055271.cif.'
_cod_original_sg_symbol_H-M 'P 21/m'
_cod_database_code 7055268
_diffrn_reflns_av_unetl/neti 0.0412

loop_
_symmetry_equiv_pos_as_xyz
'x, y, z'
'-x, y+1/2, -z'
'-x, -y, -z'
'x, -y-1/2, z'

loop_
_atom_site_label
_atom_site_type_symbol
_atom_site_fract_x
_atom_site_fract_y
_atom_site_fract_z
_atom_site_U_iso_or_equiv
_atom_site_adp_type
_atom_site_occupancy
_atom_site_symmetry_multiplicity
_atom_site_calc_flag
_atom_site_refinement_flags
C1 C 0.4250(10) 0.2500 0.7517(7) 0.033(2) Uani 1 2 d S
H1A H 0.4521 0.2107 0.7179 0.050 Uiso 0.50 1 calc PR
H1B H 0.4876 0.2515 0.8193 0.050 Uiso 1 2 calc SR
H1C H 0.4507 0.2878 0.7140 0.050 Uiso 0.50 1 calc PR
C2 C 0.2517(9) 0.2500 0.7576(6) 0.0235(19) Uani 1 2 d S
C3 C 0.1720(10) 0.2500 0.8391(7) 0.029(2) Uani 1 2 d S
H3 H 0.2219 0.2500 0.9073 0.035 Uiso 1 2 calc SR
C4 C 0.0098(10) 0.2500 0.8055(7) 0.028(2) Uani 1 2 d S
C5 C -0.1360(10) 0.2500 0.8556(7) 0.037(2) Uani 1 2 d S
H5A H -0.1034 0.2413 0.9270 0.056 Uiso 0.50 1 calc PR
H5B H -0.2111 0.2165 0.8258 0.056 Uiso 0.50 1 calc PR
H5C H -0.1889 0.2922 0.8467 0.056 Uiso 0.50 1 calc PR
C6 C -0.1584(10) 0.2500 0.6312(7) 0.0266(19) Uani 1 2 d S
H6A H -0.1914 0.2945 0.6147 0.040 Uiso 0.50 1 calc PR
H6B H -0.2432 0.2281 0.6602 0.040 Uiso 0.50 1 calc PR
H6C H -0.1411 0.2274 0.5705 0.040 Uiso 0.50 1 calc PR
C7 C 0.5282(10) 0.2500 0.4438(7) 0.038(2) Uani 1 2 d S
H7A H 0.5373 0.2910 0.4801 0.056 Uiso 0.50 1 calc PR
H7B H 0.6220 0.2445 0.4102 0.056 Uiso 0.50 1 calc PR
H7C H 0.5241 0.2145 0.4910 0.056 Uiso 0.50 1 calc PR
C8 C 0.3801(10) 0.2500 0.3691(7) 0.027(2) Uani 1 2 d S
C9 C 0.3601(12) 0.2500 0.2661(7) 0.035(2) Uani 1 2 d S
H9 H 0.4441 0.2500 0.2269 0.042 Uiso 1 2 calc SR
C10 C 0.1956(11) 0.2500 0.2297(6) 0.030(2) Uani 1 2 d S
C11 C 0.1070(14) 0.2500 0.1236(7) 0.045(3) Uani 1 2 d S
H11A H 0.0595 0.2074 0.1074 0.068 Uiso 0.50 1 calc PR
H11B H 0.1825 0.2601 0.0779 0.068 Uiso 0.50 1 calc PR
H11C H 0.0212 0.2825 0.1166 0.068 Uiso 0.50 1 calc PR
C12 C -0.0502(10) 0.2500 0.3125(8) 0.033(2) Uani 1 2 d S
H12A H -0.0845 0.2937 0.3268 0.050 Uiso 0.50 1 calc PR
H12B H -0.0721 0.2207 0.3653 0.050 Uiso 0.50 1 calc PR
H12C H -0.1098 0.2357 0.2481 0.050 Uiso 0.50 1 calc PR
C13 C -0.2957(8) 0.4085(4) 0.3137(6) 0.0405(17) Uani 1 1 d .
H13A H -0.3086 0.3651 0.2849 0.061 Uiso 1 1 calc R
H13B H -0.2899 0.4399 0.2605 0.061 Uiso 1 1 calc R
H13C H -0.3881 0.4185 0.3467 0.061 Uiso 1 1 calc R
C14 C -0.1447(8) 0.4113(3) 0.3881(5) 0.0292(14) Uani 1 1 d .
C15 C -0.1214(7) 0.4079(3) 0.4914(5) 0.0287(14) Uani 1 1 d .
H15 H -0.2017 0.4016 0.5323 0.034 Uiso 1 1 calc R
C16 C 0.0419(8) 0.4153(3) 0.5227(5) 0.0273(14) Uani 1 1 d .
C17 C 0.1339(9) 0.4159(3) 0.6260(5) 0.0383(17) Uani 1 1 d .
H17A H 0.2112 0.3802 0.6341 0.057 Uiso 1 1 calc R
H17B H 0.0591 0.4111 0.6738 0.057 Uiso 1 1 calc R
H17C H 0.1921 0.4568 0.6381 0.057 Uiso 1 1 calc R
C18 C 0.2818(8) 0.4302(3) 0.4346(6) 0.0381(17) Uani 1 1 d .
H18A H 0.3158 0.3966 0.3918 0.057 Uiso 1 1 calc R
H18B H 0.3458 0.4270 0.5017 0.057 Uiso 1 1 calc R
H18C H 0.2984 0.4727 0.4063 0.057 Uiso 1 1 calc R
C19 C -0.1918(7) 0.4228(3) -0.0100(5) 0.0325(16) Uani 1 1 d .
H19A H -0.2322 0.3820 0.0125 0.049 Uiso 1 1 calc R
H19B H -0.2467 0.4323 -0.0779 0.049 Uiso 1 1 calc R
H19C H -0.2130 0.4575 0.0351 0.049 Uiso 1 1 calc R
C20 C -0.0144(7) 0.4177(3) -0.0096(5) 0.0246(14) Uani 1 1 d .
C21 C 0.0678(7) 0.4117(3) -0.0887(5) 0.0302(15) Uani 1 1 d .
H21 H 0.0221 0.4103 -0.1575 0.036 Uiso 1 1 calc R
C22 C 0.2322(7) 0.4081(3) -0.0482(5) 0.0269(14) Uani 1 1 d .
C23 C 0.3748(7) 0.4022(4) -0.0981(5) 0.0377(16) Uani 1 1 d .
H23A H 0.4485 0.4382 -0.0779 0.057 Uiso 1 1 calc R
H23B H 0.3407 0.4031 -0.1707 0.057 Uiso 1 1 calc R
H23C H 0.4301 0.3614 -0.0787 0.057 Uiso 1 1 calc R
C24 C 0.3839(8) 0.4130(3) 0.1273(5) 0.0355(16) Uani 1 1 d .
H24A H 0.4797 0.4081 0.0954 0.053 Uiso 1 1 calc R
H24B H 0.3792 0.3776 0.1745 0.053 Uiso 1 1 calc R
H24C H 0.3898 0.4542 0.1632 0.053 Uiso 1 1 calc R
N1 N 0.1409(8) 0.2500 0.6749(5) 0.0219(15) Uani 1 2 d S
N2 N -0.0093(7) 0.2500 0.7032(5) 0.0225(15) Uani 1 2 d S
N3 N 0.2338(8) 0.2500 0.3953(5) 0.0227(15) Uani 1 2 d S
N4 N 0.1214(8) 0.2500 0.3087(5) 0.0261(16) Uani 1 2 d S
N5 N -0.0001(6) 0.4197(2) 0.3562(4) 0.0257(12) Uani 1 1 d .
N6 N 0.1112(6) 0.4218(2) 0.4408(4) 0.0269(12) Uani 1 1 d .
N7 N 0.0910(6) 0.4192(2) 0.0773(4) 0.0224(11) Uani 1 1 d .
N8 N 0.2404(6) 0.4120(2) 0.0516(4) 0.0275(12) Uani 1 1 d .
N9 N 0.6227(7) 0.4169(3) 0.6863(4) 0.0344(14) Uani 1 1 d .
N10 N 0.6160(9) 0.2500 0.0795(6) 0.0323(18) Uani 1 2 d S
O1 O 0.5632(6) 0.3799(3) 0.6179(4) 0.0617(16) Uani 1 1 d .
O2 O 0.5425(8) 0.4615(3) 0.7100(5) 0.080(2) Uani 1 1 d .
O3 O 0.7604(7) 0.4073(4) 0.7250(5) 0.092(2) Uani 1 1 d .
O4 O 0.6760(7) 0.3003(3) 0.1149(5) 0.077(2) Uani 1 1 d .
O5 O 0.4878(11) 0.2500 0.0223(7) 0.088(3) Uani 1 2 d S
Au1 Au 0.17834(4) 0.2500 0.53259(2) 0.02101(10) Uani 1 2 d S
Au2 Au 0.04916(3) 0.421471(11) 0.217439(18) 0.02482(10) Uani 1 1 d .

loop_
_atom_site_aniso_label
_atom_site_aniso_U_11
_atom_site_aniso_U_22
_atom_site_aniso_U_33
_atom_site_aniso_U_23
_atom_site_aniso_U_13
_atom_site_aniso_U_12
C1 0.025(4) 0.049(6) 0.025(5) 0.000 0.000(4) 0.000
C2 0.017(4) 0.028(5) 0.024(5) 0.000 -0.002(3) 0.000
C3 0.027(4) 0.041(5) 0.018(5) 0.000 0.001(4) 0.000
C4 0.022(4) 0.034(5) 0.025(5) 0.000 -0.002(4) 0.000
C5 0.017(4) 0.073(7) 0.019(5) 0.000 -0.006(4) 0.000
C6 0.028(4) 0.026(5) 0.025(5) 0.000 0.000(4) 0.000
C7 0.024(4) 0.050(6) 0.037(6) 0.000 -0.002(4) 0.000
C8 0.022(4) 0.032(5) 0.025(5) 0.000 0.001(4) 0.000
C9 0.042(5) 0.045(6) 0.021(5) 0.000 0.014(4) 0.000
C10 0.048(5) 0.025(5) 0.014(5) 0.000 0.002(4) 0.000
C11 0.067(7) 0.040(6) 0.024(6) 0.000 -0.008(5) 0.000
C12 0.028(5) 0.034(5) 0.036(6) 0.000 0.000(4) 0.000
C13 0.029(3) 0.043(4) 0.047(5) -0.003(4) -0.001(3) 0.000(3)
C14 0.033(3) 0.021(3) 0.034(4) 0.004(3) 0.006(3) 0.003(3)
C15 0.027(3) 0.032(3) 0.027(4) -0.003(3) 0.004(3) -0.003(3)
C16 0.044(4) 0.021(3) 0.018(3) -0.002(3) 0.007(3) -0.002(3)
C17 0.055(4) 0.032(4) 0.026(4) -0.002(3) 0.001(3) -0.005(3)
C18 0.031(3) 0.043(4) 0.038(4) 0.005(3) 0.000(3) -0.005(3)
C19 0.027(3) 0.040(4) 0.030(4) -0.001(3) 0.002(3) 0.003(3)
C20 0.021(3) 0.025(3) 0.026(4) -0.001(3) -0.002(3) 0.001(2)
C21 0.027(3) 0.041(4) 0.020(3) 0.002(3) -0.003(3) -0.005(3)
C22 0.033(3) 0.027(3) 0.021(3) 0.004(3) 0.007(3) 0.004(3)
C23 0.028(3) 0.060(5) 0.023(4) 0.002(3) -0.001(3) 0.002(3)
C24 0.030(3) 0.042(4) 0.031(4) 0.004(3) -0.006(3) 0.002(3)
N1 0.024(4) 0.023(4) 0.019(4) 0.000 0.007(3) 0.000
N2 0.013(3) 0.027(4) 0.026(4) 0.000 -0.003(3) 0.000
N3 0.029(4) 0.023(4) 0.017(4) 0.000 0.005(3) 0.000
N4 0.032(4) 0.025(4) 0.020(4) 0.000 0.002(3) 0.000
N5 0.023(3) 0.033(3) 0.019(3) 0.000(2) -0.004(2) 0.002(2)
N6 0.028(3) 0.024(3) 0.027(3) 0.002(2) 0.000(2) 0.001(2)
N7 0.026(3) 0.023(3) 0.018(3) 0.003(2) 0.004(2) 0.000(2)
N8 0.028(3) 0.028(3) 0.025(3) -0.001(2) 0.001(2) 0.001(2)
N9 0.036(3) 0.039(3) 0.032(3) 0.006(3) 0.018(3) -0.001(3)
N10 0.033(4) 0.031(4) 0.029(5) 0.000 -0.005(3) 0.000
O1 0.050(3) 0.078(4) 0.054(4) -0.027(3) 0.001(3) -0.008(3)
O2 0.085(5) 0.057(4) 0.109(6) -0.024(4) 0.050(4) 0.008(3)
O3 0.047(4) 0.157(7) 0.062(5) -0.020(4) -0.021(3) 0.009(4)
O4 0.073(4) 0.039(3) 0.109(6) -0.004(3) -0.021(4) -0.002(3)
O5 0.072(6) 0.108(8) 0.067(7) 0.000 -0.037(5) 0.000
Au1 0.02650(17) 0.02081(17) 0.01572(18) 0.000 0.00345(13) 0.000
Au2 0.03036(15) 0.02345(15) 0.02029(16) 0.00206(9) 0.00313(10) 0.00257(9)

loop_
_atom_type_symbol
_atom_type_description
_atom_type_scat_dispersion_real
_atom_type_scat_dispersion_imag
_atom_type_scat_source
C C 0.0033 0.0016 'International Tables Vol C Tables 4.2.6.8 and 6.1.1.4'
H H 0.0000 0.0000 'International Tables Vol C Tables 4.2.6.8 and 6.1.1.4'
N N 0.0061 0.0033 'International Tables Vol C Tables 4.2.6.8 and 6.1.1.4'
O O 0.0106 0.0060 'International Tables Vol C Tables 4.2.6.8 and 6.1.1.4'
Au Au -2.0133 8.8022 'International Tables Vol C Tables 4.2.6.8 and 6.1.1.4'

loop_
_geom_angle_atom_site_label_1
_geom_angle_atom_site_label_2
_geom_angle_atom_site_label_3
_geom_angle
_geom_angle_site_symmetry_3
C2 C1 H1A 109.6 .
C2 C1 H1B 109.6 .
H1A C1 H1B 109.4 .
C2 C1 H1C 109.6 .
H1A C1 H1C 109.4 .
H1B C1 H1C 109.4 .
N1 C2 C3 108.0(7) .
N1 C2 C1 121.0(8) .
C3 C2 C1 131.0(8) .
C4 C3 C2 108.7(8) .
C4 C3 H3 125.7 .
C2 C3 H3 125.7 .
C3 C4 N2 106.5(8) .
C3 C4 C5 134.1(8) .
N2 C4 C5 119.5(7) .
C4 C5 H5A 109.5 .
C4 C5 H5B 109.5 .
H5A C5 H5B 109.5 .
C4 C5 H5C 109.5 .
H5A C5 H5C 109.5 .
H5B C5 H5C 109.5 .
N2 C6 H6A 109.5 .
N2 C6 H6B 109.5 .
H6A C6 H6B 109.5 .
N2 C6 H6C 109.5 .
H6A C6 H6C 109.5 .
H6B C6 H6C 109.5 .
C8 C7 H7A 109.5 .
C8 C7 H7B 109.5 .
H7A C7 H7B 109.5 .
C8 C7 H7C 109.5 .
H7A C7 H7C 109.5 .
H7B C7 H7C 109.5 .
N3 C8 C9 107.7(8) .
N3 C8 C7 122.0(8) .
C9 C8 C7 130.3(8) .
C8 C9 C10 108.0(8) .
C8 C9 H9 126.0 .
C10 C9 H9 126.0 .
N4 C10 C9 106.6(8) .
N4 C10 C11 123.2(9) .
C9 C10 C11 130.3(9) .
C10 C11 H11A 109.5 .
C10 C11 H11B 109.5 .
H11A C11 H11B 109.5 .
C10 C11 H11C 109.5 .
H11A C11 H11C 109.5 .
H11B C11 H11C 109.5 .
N4 C12 H12A 109.5 .
N4 C12 H12B 109.5 .
H12A C12 H12B 109.5 .
N4 C12 H12C 109.5 .
H12A C12 H12C 109.5 .
H12B C12 H12C 109.5 .
C14 C13 H13A 109.5 .
C14 C13 H13B 109.5 .
H13A C13 H13B 109.5 .
C14 C13 H13C 109.5 .
H13A C13 H13C 109.5 .
H13B C13 H13C 109.5 .
N5 C14 C15 110.0(6) .
N5 C14 C13 119.6(6) .
C15 C14 C13 130.4(6) .
C16 C15 C14 105.9(6) .
C16 C15 H15 127.1 .
C14 C15 H15 127.1 .
N6 C16 C15 107.6(6) .
N6 C16 C17 123.4(6) .
C15 C16 C17 129.0(6) .
C16 C17 H17A 109.5 .
C16 C17 H17B 109.5 .
H17A C17 H17B 109.5 .
C16 C17 H17C 109.5 .
H17A C17 H17C 109.5 .
H17B C17 H17C 109.5 .
N6 C18 H18A 109.5 .
N6 C18 H18B 109.5 .
H18A C18 H18B 109.5 .
N6 C18 H18C 109.5 .
H18A C18 H18C 109.5 .
H18B C18 H18C 109.5 .
C20 C19 H19A 109.5 .
C20 C19 H19B 109.5 .
H19A C19 H19B 109.5 .
C20 C19 H19C 109.5 .
H19A C19 H19C 109.5 .
H19B C19 H19C 109.5 .
N7 C20 C21 110.0(5) .
N7 C20 C19 120.7(6) .
C21 C20 C19 129.3(6) .
C20 C21 C22 106.7(6) .
C20 C21 H21 126.6 .
C22 C21 H21 126.6 .
N8 C22 C21 106.0(5) .
N8 C22 C23 123.7(6) .
C21 C22 C23 130.3(6) .
C22 C23 H23A 109.5 .
C22 C23 H23B 109.5 .
H23A C23 H23B 109.5 .
C22 C23 H23C 109.5 .
H23A C23 H23C 109.5 .
H23B C23 H23C 109.5 .
N8 C24 H24A 109.5 .
N8 C24 H24B 109.5 .
H24A C24 H24B 109.5 .
N8 C24 H24C 109.5 .
H24A C24 H24C 109.5 .
H24B C24 H24C 109.5 .
C2 N1 N2 108.1(7) .
C2 N1 Au1 127.6(5) .
N2 N1 Au1 124.3(5) .
C4 N2 N1 108.7(6) .
C4 N2 C6 128.5(7) .
N1 N2 C6 122.7(7) .
C8 N3 N4 107.8(7) .
C8 N3 Au1 128.0(6) .
N4 N3 Au1 124.2(5) .
C10 N4 N3 109.9(7) .
C10 N4 C12 129.1(8) .
N3 N4 C12 121.0(7) .
N6 N5 C14 105.1(5) .
N6 N5 Au2 125.2(4) .
C14 N5 Au2 129.4(4) .
C16 N6 N5 111.4(5) .
C16 N6 C18 128.5(6) .
N5 N6 C18 120.2(5) .
C20 N7 N8 105.8(5) .
C20 N7 Au2 129.8(4) .
N8 N7 Au2 124.1(4) .
C22 N8 N7 111.4(5) .
C22 N8 C24 127.8(5) .
N7 N8 C24 120.7(5) .
O3 N9 O2 122.9(7) .
O3 N9 O1 117.5(6) .
O2 N9 O1 119.6(6) .
O5 N10 O4 120.9(4) .
O5 N10 O4 120.9(4) 4_565
O4 N10 O4 117.3(8) 4_565
N3 Au1 N1 175.6(3) .
N7 Au2 N5 176.97(19) .

loop_
_geom_bond_atom_site_label_1
_geom_bond_atom_site_label_2
_geom_bond_distance
_geom_bond_site_symmetry_2
C1 C2 1.471(11) .
C1 H1A 0.9809 .
C1 H1B 0.9809 .
C1 H1C 0.9809 .
C2 N1 1.335(10) .
C2 C3 1.384(12) .
C3 C4 1.365(12) .
C3 H3 0.9500 .
C4 N2 1.370(11) .
C4 C5 1.495(12) .
C5 H5A 0.9800 .
C5 H5B 0.9800 .
C5 H5C 0.9800 .
C6 N2 1.456(10) .
C6 H6A 0.9800 .
C6 H6B 0.9800 .
C6 H6C 0.9800 .
C7 C8 1.471(12) .
C7 H7A 0.9800 .
C7 H7B 0.9800 .
C7 H7C 0.9800 .
C8 N3 1.334(10) .
C8 C9 1.381(13) .
C9 C10 1.389(13) .
C9 H9 0.9500 .
C10 N4 1.326(11) .
C10 C11 1.507(12) .
C11 H11A 0.9800 .
C11 H11B 0.9800 .
C11 H11C 0.9800 .
C12 N4 1.451(11) .
C12 H12A 0.9800 .
C12 H12B 0.9800 .
C12 H12C 0.9800 .
C13 C14 1.488(9) .
C13 H13A 0.9800 .
C13 H13B 0.9800 .
C13 H13C 0.9800 .
C14 N5 1.366(8) .
C14 C15 1.384(9) .
C15 C16 1.378(9) .
C15 H15 0.9500 .
C16 N6 1.343(8) .
C16 C17 1.485(9) .
C17 H17A 0.9800 .
C17 H17B 0.9800 .
C17 H17C 0.9800 .
C18 N6 1.460(8) .
C18 H18A 0.9800 .
C18 H18B 0.9800 .
C18 H18C 0.9800 .
C19 C20 1.494(8) .
C19 H19A 0.9800 .
C19 H19B 0.9800 .
C19 H19C 0.9800 .
C20 N7 1.353(8) .
C20 C21 1.373(9) .
C21 C22 1.402(8) .
C21 H21 0.9500 .
C22 N8 1.346(8) .
C22 C23 1.475(9) .
C23 H23A 0.9800 .
C23 H23B 0.9800 .
C23 H23C 0.9800 .
C24 N8 1.450(8) .
C24 H24A 0.9800 .
C24 H24B 0.9800 .
C24 H24C 0.9800 .
N1 N2 1.378(9) .
N1 Au1 2.006(7) .
N3 N4 1.381(10) .
N3 Au1 1.993(7) .
N5 N6 1.357(7) .
N5 Au2 1.992(5) .
N7 N8 1.366(7) .
N7 Au2 1.990(5) .
N9 O3 1.206(8) .
N9 O2 1.220(7) .
N9 O1 1.244(7) .
N10 O5 1.220(10) .
N10 O4 1.223(6) .
N10 O4 1.223(6) 4_565
